data_4311534
loop_
_publ_author_name
'Yu-Bin Dong'
'Xia Zhao'
'Ru-Qi Huang'
'Mark D. Smith'
'Hans-Conrad zur Loye'

_publ_section_title
;
 New Ag(I)-Containing Coordination Polymers Generated from Multidentate
 Schiff-Base Ligands
;
_journal_name_full 'Inorganic Chemistry'
_journal_page_first 5603
_journal_page_last 5612
_journal_paper_doi 10.1021/ic049787a
_journal_volume 43
_journal_year 2004
_chemical_formula_moiety
; 
[Ag C14 H16 N6], B F4, 0.5(C H4 O) 
;
_chemical_formula_sum 'C14.5 H18 Ag B F4 N6 O0.5'
_chemical_formula_weight 479.03
_chemical_name_systematic
; 
 ? 
;
_space_group_IT_number 43
_symmetry_cell_setting orthorhombic
_symmetry_space_group_name_Hall 'F 2 -2d'
_symmetry_space_group_name_H-M 'F d d 2'
_atom_sites_solution_hydrogens geom
_atom_sites_solution_primary direct
_atom_sites_solution_secondary difmap
_audit_creation_method SHELXL-97
_cell_angle_alpha 90.00
_cell_angle_beta 90.00
_cell_angle_gamma 90.00
_cell_formula_units_Z 16
_cell_length_a 19.8897(11)
_cell_length_b 48.358(3)
_cell_length_c 7.7491(5)
_cell_measurement_reflns_used 6412
_cell_measurement_temperature 150(2)
_cell_measurement_theta_max 26.376
_cell_measurement_theta_min 2.214
_cell_volume 7453.3(8)
_computing_cell_refinement 'SAINT+ NT V6.22 (Bruker, 2001)'
_computing_data_collection 'SMART NT V5.625 (Bruker, 1998)'
_computing_data_reduction 'SAINT+ NT V6.22'
_computing_molecular_graphics 'SHELXTL V6.1 (Sheldrick, 2000)'
_computing_publication_material 'SHELXTL V6.1'
_computing_structure_refinement 'SHELXL-97 (Sheldrick, 1997)'
_computing_structure_solution 'SHELXS-97 (Sheldrick, 1997)'
_diffrn_ambient_temperature 150(2)
_diffrn_measured_fraction_theta_full 1.000
_diffrn_measured_fraction_theta_max 1.000
_diffrn_measurement_device_type 'Bruker SMART APEX CCD diffractometer'
_diffrn_measurement_method 'omega scans'
_diffrn_radiation_monochromator graphite
_diffrn_radiation_source 'fine-focus sealed tube'
_diffrn_radiation_type MoK\a
_diffrn_radiation_wavelength 0.71073
_diffrn_reflns_av_R_equivalents 0.0292
_diffrn_reflns_av_sigmaI/netI 0.0265
_diffrn_reflns_limit_h_max 24
_diffrn_reflns_limit_h_min -24
_diffrn_reflns_limit_k_max 60
_diffrn_reflns_limit_k_min -60
_diffrn_reflns_limit_l_max 7
_diffrn_reflns_limit_l_min -9
_diffrn_reflns_number 16056
_diffrn_reflns_theta_full 26.38
_diffrn_reflns_theta_max 26.38
_diffrn_reflns_theta_min 1.68
_diffrn_standards_decay_% 0
_exptl_absorpt_coefficient_mu 1.134
_exptl_absorpt_correction_T_max 1.0000
_exptl_absorpt_correction_T_min 0.7057
_exptl_absorpt_correction_type multi-scan
_exptl_absorpt_process_details '(SADABS, Bruker, 2001)'
_exptl_crystal_colour colorless
_exptl_crystal_density_diffrn 1.708
_exptl_crystal_density_method 'not measured'
_exptl_crystal_description needle
_exptl_crystal_F_000 3824
_exptl_crystal_size_max 0.48
_exptl_crystal_size_mid 0.14
_exptl_crystal_size_min 0.08
_refine_diff_density_max 0.453
_refine_diff_density_min -0.252
_refine_diff_density_rms 0.061
_refine_ls_abs_structure_details 'Flack H D (1983), Acta Cryst. A39, 876-881'
_refine_ls_abs_structure_Flack -0.03(2)
_refine_ls_extinction_method none
_refine_ls_goodness_of_fit_ref 1.069
_refine_ls_hydrogen_treatment constr
_refine_ls_matrix_type full
_refine_ls_number_parameters 253
_refine_ls_number_reflns 3581
_refine_ls_number_restraints 1
_refine_ls_restrained_S_all 1.068
_refine_ls_R_factor_all 0.0238
_refine_ls_R_factor_gt 0.0232
_refine_ls_shift/su_max 0.002
_refine_ls_shift/su_mean 0.000
_refine_ls_structure_factor_coef Fsqd
_refine_ls_weighting_details 'calc w=1/[\s^2^(Fo^2^)+(0.0277P)^2^+13.8288P] where P=(Fo^2^+2Fc^2^)/3'
_refine_ls_weighting_scheme calc
_refine_ls_wR_factor_gt 0.0564
_refine_ls_wR_factor_ref 0.0567
_reflns_number_gt 3501
_reflns_number_total 3581
_reflns_threshold_expression >2sigma(I)
_cod_data_source_file ic049787asi20040218_092415_4.cif
_cod_data_source_block 4
_cod_depositor_comments
;
The following automatic conversions were performed:
'_symmetry_cell_setting' value 'Orthorhombic' changed to 'orthorhombic'
according to '/home/saulius/struct/CIF-dictionaries/cif_core.dic'
dictionary named 'cif_core.dic' version 2.4.1 from 2010-06-29.

Automatic conversion script
Id: cif_fix_enum 1527 2010-12-29 10:47:43Z saulius 
;
_cod_original_formula_sum 'C14.50 H18 Ag B F4 N6 O0.50'
_cod_database_code 4311534

loop_
_symmetry_equiv_pos_as_xyz
'x, y, z'
'-x, -y, z'
'x+1/4, -y+1/4, z+1/4'
'-x+1/4, y+1/4, z+1/4'
'x, y+1/2, z+1/2'
'-x, -y+1/2, z+1/2'
'x+1/4, -y+3/4, z+3/4'
'-x+1/4, y+3/4, z+3/4'
'x+1/2, y, z+1/2'
'-x+1/2, -y, z+1/2'
'x+3/4, -y+1/4, z+3/4'
'-x+3/4, y+1/4, z+3/4'
'x+1/2, y+1/2, z'
'-x+1/2, -y+1/2, z'
'x+3/4, -y+3/4, z+1/4'
'-x+3/4, y+3/4, z+1/4'

loop_
_atom_site_label
_atom_site_type_symbol
_atom_site_fract_x
_atom_site_fract_y
_atom_site_fract_z
_atom_site_U_iso_or_equiv
_atom_site_adp_type
_atom_site_occupancy
_atom_site_symmetry_multiplicity
_atom_site_calc_flag
_atom_site_refinement_flags
_atom_site_disorder_assembly
_atom_site_disorder_group
Ag1 Ag 0.554497(10) 0.177498(4) 0.47574(4) 0.02992(7) Uani 1 1 d . . .
C1 C 0.48995(14) 0.12707(6) 0.2578(4) 0.0262(6) Uani 1 1 d . . .
H1 H 0.5340 0.1257 0.2113 0.031 Uiso 1 1 calc R . .
C2 C 0.44391(13) 0.10664(6) 0.2232(4) 0.0289(6) Uani 1 1 d . . .
H2 H 0.4557 0.0921 0.1463 0.035 Uiso 1 1 calc R . .
C3 C 0.36587(14) 0.12792(5) 0.3990(4) 0.0220(5) Uani 1 1 d . . .
C4 C 0.41163(13) 0.14966(5) 0.4241(3) 0.0216(6) Uani 1 1 d . . .
C5 C 0.29971(13) 0.12610(6) 0.4896(4) 0.0299(6) Uani 1 1 d . . .
H5A H 0.2656 0.1361 0.4229 0.045 Uiso 1 1 calc R . .
H5B H 0.3036 0.1344 0.6046 0.045 Uiso 1 1 calc R . .
H5C H 0.2865 0.1067 0.5005 0.045 Uiso 1 1 calc R . .
C6 C 0.39510(14) 0.17458(6) 0.5277(4) 0.0240(6) Uani 1 1 d . . .
C7 C 0.32832(14) 0.18878(6) 0.5068(4) 0.0296(7) Uani 1 1 d . . .
H7A H 0.2992 0.1841 0.6046 0.044 Uiso 1 1 calc R . .
H7B H 0.3071 0.1826 0.3993 0.044 Uiso 1 1 calc R . .
H7C H 0.3351 0.2088 0.5030 0.044 Uiso 1 1 calc R . .
C8 C 0.40706(17) 0.17820(6) 0.9702(6) 0.0371(7) Uani 1 1 d . . .
H8A H 0.3615 0.1767 1.0177 0.056 Uiso 1 1 calc R . .
H8B H 0.4399 0.1774 1.0643 0.056 Uiso 1 1 calc R . .
H8C H 0.4152 0.1629 0.8899 0.056 Uiso 1 1 calc R . .
C9 C 0.41399(13) 0.20506(5) 0.8767(4) 0.0233(6) Uani 1 1 d . . .
C10 C 0.40006(12) 0.23114(5) 0.9736(4) 0.0229(5) Uani 1 1 d . . .
C11 C 0.42515(14) 0.25742(5) 0.9282(4) 0.0243(6) Uani 1 1 d . . .
C12 C 0.47409(18) 0.26272(6) 0.7844(5) 0.0388(8) Uani 1 1 d . . .
H12A H 0.4495 0.2651 0.6759 0.058 Uiso 1 1 calc R . .
H12B H 0.5049 0.2470 0.7741 0.058 Uiso 1 1 calc R . .
H12C H 0.4998 0.2795 0.8095 0.058 Uiso 1 1 calc R . .
C13 C 0.36398(15) 0.27602(6) 1.1527(4) 0.0316(7) Uani 1 1 d . . .
H13 H 0.3492 0.2916 1.2165 0.038 Uiso 1 1 calc R . .
C14 C 0.34184(16) 0.25012(6) 1.1985(4) 0.0324(7) Uani 1 1 d . . .
H14 H 0.3129 0.2482 1.2954 0.039 Uiso 1 1 calc R . .
N1 N 0.47405(11) 0.14885(5) 0.3555(3) 0.0232(5) Uani 1 1 d . . .
N2 N 0.38272(12) 0.10669(5) 0.2955(3) 0.0247(5) Uani 1 1 d . . .
N3 N 0.44119(11) 0.18300(5) 0.6288(3) 0.0232(5) Uani 1 1 d . . .
N4 N 0.42833(11) 0.20750(4) 0.7177(4) 0.0241(5) Uani 1 1 d . . .
N5 N 0.35983(12) 0.22750(5) 1.1105(3) 0.0281(5) Uani 1 1 d . . .
N6 N 0.40612(11) 0.27960(5) 1.0195(3) 0.0259(5) Uani 1 1 d . . .
C1S C 0.2500 0.2500 0.7271(8) 0.0492(11) Uani 1 2 d S . .
H1S1 H 0.2751 0.2671 0.7048 0.074 Uiso 0.50 1 d PR . .
H1S2 H 0.2809 0.2357 0.7690 0.074 Uiso 0.50 1 d PR . .
H1S3 H 0.2154 0.2535 0.8145 0.074 Uiso 0.50 1 d PR . .
O1S O 0.2197(3) 0.24131(10) 0.5771(7) 0.0516(14) Uani 0.50 1 d P . .
H1S H 0.2121 0.2243 0.5833 0.077 Uiso 0.50 1 d PR . .
B1 B 0.6350(2) 0.17114(9) 0.0429(5) 0.0380(8) Uani 1 1 d . . .
F1 F 0.66588(13) 0.18754(5) 0.1672(3) 0.0581(6) Uani 1 1 d . . .
F2 F 0.57101(12) 0.18004(6) 0.0097(5) 0.0765(10) Uani 1 1 d . . .
F3 F 0.63429(11) 0.14370(5) 0.1012(3) 0.0551(6) Uani 1 1 d . . .
F4 F 0.67277(12) 0.17198(5) -0.1063(3) 0.0471(5) Uani 1 1 d . . .

loop_
_atom_site_aniso_label
_atom_site_aniso_U_11
_atom_site_aniso_U_22
_atom_site_aniso_U_33
_atom_site_aniso_U_23
_atom_site_aniso_U_13
_atom_site_aniso_U_12
Ag1 0.02700(10) 0.01662(9) 0.04614(13) 0.00520(10) -0.00258(11) -0.00160(8)
C1 0.0265(13) 0.0262(12) 0.0261(17) -0.0026(11) 0.0029(11) 0.0032(11)
C2 0.0337(14) 0.0265(13) 0.0266(15) -0.0073(13) 0.0011(15) 0.0027(10)
C3 0.0245(13) 0.0206(12) 0.0208(13) 0.0003(11) -0.0024(10) -0.0005(10)
C4 0.0255(13) 0.0192(12) 0.0201(14) 0.0031(9) -0.0023(10) 0.0022(10)
C5 0.0315(14) 0.0272(13) 0.0310(17) -0.0063(13) 0.0042(14) -0.0053(10)
C6 0.0274(14) 0.0192(12) 0.0253(16) 0.0011(10) 0.0024(10) -0.0017(10)
C7 0.0294(14) 0.0244(12) 0.0348(19) -0.0081(12) -0.0032(13) 0.0054(11)
C8 0.0575(18) 0.0188(11) 0.0351(16) 0.0008(13) 0.012(2) 0.0022(13)
C9 0.0245(13) 0.0192(12) 0.0261(16) -0.0030(11) -0.0042(11) -0.0005(10)
C10 0.0241(11) 0.0192(11) 0.0254(13) -0.0032(12) -0.0033(13) 0.0011(9)
C11 0.0233(12) 0.0216(12) 0.0280(16) -0.0024(10) -0.0003(10) -0.0004(10)
C12 0.0511(19) 0.0211(13) 0.044(2) -0.0063(12) 0.0207(15) -0.0058(13)
C13 0.0334(15) 0.0257(14) 0.0358(17) -0.0113(12) 0.0014(13) 0.0017(12)
C14 0.0364(15) 0.0319(14) 0.0290(18) -0.0022(13) 0.0111(13) -0.0013(12)
N1 0.0247(11) 0.0214(11) 0.0235(12) 0.0013(9) 0.0010(10) -0.0008(9)
N2 0.0264(12) 0.0234(11) 0.0242(12) -0.0040(9) -0.0015(9) 0.0000(9)
N3 0.0282(12) 0.0172(10) 0.0242(14) -0.0030(9) -0.0001(9) -0.0010(9)
N4 0.0275(10) 0.0165(9) 0.0283(13) -0.0046(11) -0.0011(11) 0.0012(8)
N5 0.0325(12) 0.0241(11) 0.0275(13) -0.0028(10) 0.0029(10) -0.0017(10)
N6 0.0255(11) 0.0223(11) 0.0298(15) -0.0051(9) -0.0011(9) -0.0001(9)
C1S 0.053(3) 0.047(3) 0.047(3) 0.000 0.000 0.009(2)
O1S 0.069(3) 0.028(2) 0.058(3) 0.005(2) -0.033(3) 0.005(2)
B1 0.0321(18) 0.044(2) 0.038(2) 0.0029(16) 0.0027(16) -0.0049(17)
F1 0.0758(16) 0.0522(13) 0.0464(14) -0.0032(10) -0.0082(11) -0.0098(12)
F2 0.0387(12) 0.0767(17) 0.114(3) -0.0169(16) -0.0024(15) 0.0139(11)
F3 0.0615(13) 0.0469(12) 0.0568(14) 0.0134(11) 0.0050(12) -0.0180(11)
F4 0.0522(12) 0.0511(12) 0.0381(11) 0.0136(9) 0.0049(10) 0.0082(10)

loop_
_atom_type_symbol
_atom_type_description
_atom_type_scat_dispersion_real
_atom_type_scat_dispersion_imag
_atom_type_scat_source
C C 0.0033 0.0016 'International Tables Vol C Tables 4.2.6.8 and 6.1.1.4'
H H 0.0000 0.0000 'International Tables Vol C Tables 4.2.6.8 and 6.1.1.4'
B B 0.0013 0.0007 'International Tables Vol C Tables 4.2.6.8 and 6.1.1.4'
N N 0.0061 0.0033 'International Tables Vol C Tables 4.2.6.8 and 6.1.1.4'
O O 0.0106 0.0060 'International Tables Vol C Tables 4.2.6.8 and 6.1.1.4'
F F 0.0171 0.0103 'International Tables Vol C Tables 4.2.6.8 and 6.1.1.4'
Ag Ag -0.8971 1.1015 'International Tables Vol C Tables 4.2.6.8 and 6.1.1.4'

loop_
_geom_angle_atom_site_label_1
_geom_angle_atom_site_label_2
_geom_angle_atom_site_label_3
_geom_angle
_geom_angle_site_symmetry_1
_geom_angle_site_symmetry_3
_geom_angle_publ_flag
N6 Ag1 N1 148.93(8) 6_654 . ?
N6 Ag1 N2 112.79(8) 6_654 3 ?
N1 Ag1 N2 97.48(8) . 3 ?
N6 Ag1 N3 98.12(8) 6_654 . ?
N1 Ag1 N3 68.90(8) . . ?
N2 Ag1 N3 123.57(8) 3 . ?
N6 Ag1 F1 74.85(7) 6_654 . ?
N1 Ag1 F1 105.14(7) . . ?
N2 Ag1 F1 79.89(7) 3 . ?
N3 Ag1 F1 155.84(7) . . ?
N6 Ag1 N4 77.47(7) 6_654 . ?
N1 Ag1 N4 88.15(7) . . ?
N2 Ag1 N4 131.03(7) 3 . ?
N3 Ag1 N4 20.77(6) . . ?
F1 Ag1 N4 145.16(6) . . ?
N6 Ag1 F2 95.01(8) 6_654 . ?
N1 Ag1 F2 71.46(7) . . ?
N2 Ag1 F2 101.21(7) 3 . ?
N3 Ag1 F2 122.49(7) . . ?
F1 Ag1 F2 38.00(6) . . ?
N4 Ag1 F2 126.31(6) . . ?
N6 Ag1 F3 112.23(7) 6_654 . ?
N1 Ag1 F3 73.46(7) . . ?
N2 Ag1 F3 65.28(7) 3 . ?
N3 Ag1 F3 142.09(6) . . ?
F1 Ag1 F3 37.38(5) . . ?
N4 Ag1 F3 157.83(6) . . ?
F2 Ag1 F3 36.21(5) . . ?
N1 C1 C2 121.4(3) . . ?
N1 C1 H1 119.3 . . ?
C2 C1 H1 119.3 . . ?
N2 C2 C1 121.5(3) . . ?
N2 C2 H2 119.2 . . ?
C1 C2 H2 119.2 . . ?
N2 C3 C4 119.5(3) . . ?
N2 C3 C5 117.0(2) . . ?
C4 C3 C5 123.4(3) . . ?
N1 C4 C3 121.3(2) . . ?
N1 C4 C6 116.1(2) . . ?
C3 C4 C6 122.6(2) . . ?
C3 C5 H5A 109.5 . . ?
C3 C5 H5B 109.5 . . ?
H5A C5 H5B 109.5 . . ?
C3 C5 H5C 109.5 . . ?
H5A C5 H5C 109.5 . . ?
H5B C5 H5C 109.5 . . ?
N3 C6 C4 115.7(2) . . ?
N3 C6 C7 123.8(3) . . ?
C4 C6 C7 120.5(2) . . ?
C6 C7 H7A 109.5 . . ?
C6 C7 H7B 109.5 . . ?
H7A C7 H7B 109.5 . . ?
C6 C7 H7C 109.5 . . ?
H7A C7 H7C 109.5 . . ?
H7B C7 H7C 109.5 . . ?
C9 C8 H8A 109.5 . . ?
C9 C8 H8B 109.5 . . ?
H8A C8 H8B 109.5 . . ?
C9 C8 H8C 109.5 . . ?
H8A C8 H8C 109.5 . . ?
H8B C8 H8C 109.5 . . ?
N4 C9 C8 124.9(3) . . ?
N4 C9 C10 116.8(2) . . ?
C8 C9 C10 118.2(3) . . ?
N5 C10 C11 121.8(2) . . ?
N5 C10 C9 113.4(2) . . ?
C11 C10 C9 124.8(3) . . ?
N6 C11 C10 119.4(3) . . ?
N6 C11 C12 116.0(2) . . ?
C10 C11 C12 124.6(2) . . ?
C11 C12 H12A 109.5 . . ?
C11 C12 H12B 109.5 . . ?
H12A C12 H12B 109.5 . . ?
C11 C12 H12C 109.5 . . ?
H12A C12 H12C 109.5 . . ?
H12B C12 H12C 109.5 . . ?
N6 C13 C14 121.1(3) . . ?
N6 C13 H13 119.4 . . ?
C14 C13 H13 119.4 . . ?
N5 C14 C13 121.8(3) . . ?
N5 C14 H14 119.1 . . ?
C13 C14 H14 119.1 . . ?
C1 N1 C4 117.6(2) . . ?
C1 N1 Ag1 122.50(18) . . ?
C4 N1 Ag1 117.39(18) . . ?
C2 N2 C3 118.5(2) . . ?
C2 N2 Ag1 120.48(18) . 11_454 ?
C3 N2 Ag1 120.84(18) . 11_454 ?
C6 N3 N4 116.4(2) . . ?
C6 N3 Ag1 108.38(19) . . ?
N4 N3 Ag1 118.59(15) . . ?
C9 N4 N3 116.2(2) . . ?
C9 N4 Ag1 130.61(18) . . ?
N3 N4 Ag1 40.64(12) . . ?
C14 N5 C10 117.1(2) . . ?
C11 N6 C13 118.7(2) . . ?
C11 N6 Ag1 124.22(19) . 6_655 ?
C13 N6 Ag1 116.99(18) . 6_655 ?
O1S C1S O1S 64.6(6) 14 . ?
O1S C1S H1S1 50.9 14 . ?
O1S C1S H1S1 109.4 . . ?
O1S C1S H1S2 102.8 14 . ?
O1S C1S H1S2 109.8 . . ?
H1S1 C1S H1S2 109.5 . . ?
O1S C1S H1S3 147.0 14 . ?
O1S C1S H1S3 109.2 . . ?
H1S1 C1S H1S3 109.5 . . ?
H1S2 C1S H1S3 109.5 . . ?
C1S O1S O1S 57.7(3) . 14 ?
C1S O1S H1S 109.2 . . ?
O1S O1S H1S 135.0 14 . ?
F2 B1 F4 109.9(3) . . ?
F2 B1 F1 111.2(3) . . ?
F4 B1 F1 108.8(3) . . ?
F2 B1 F3 110.4(3) . . ?
F4 B1 F3 107.7(3) . . ?
F1 B1 F3 108.7(3) . . ?
B1 F1 Ag1 97.0(2) . . ?
B1 F2 Ag1 83.5(2) . . ?
B1 F3 Ag1 80.7(2) . . ?

loop_
_geom_bond_atom_site_label_1
_geom_bond_atom_site_label_2
_geom_bond_distance
_geom_bond_site_symmetry_2
_geom_bond_publ_flag
Ag1 N6 2.243(2) 6_654 ?
Ag1 N1 2.312(2) . ?
Ag1 N2 2.334(2) 3 ?
Ag1 N3 2.561(2) . ?
Ag1 F1 3.296(3) . ?
Ag1 N4 3.452(2) . ?
Ag1 F2 3.628(4) . ?
Ag1 F3 3.690(3) . ?
C1 N1 1.335(4) . ?
C1 C2 1.373(4) . ?
C1 H1 0.9500 . ?
C2 N2 1.340(4) . ?
C2 H2 0.9500 . ?
C3 N2 1.345(4) . ?
C3 C4 1.404(4) . ?
C3 C5 1.494(4) . ?
C4 N1 1.351(4) . ?
C4 C6 1.485(4) . ?
C5 H5A 0.9800 . ?
C5 H5B 0.9800 . ?
C5 H5C 0.9800 . ?
C6 N3 1.273(4) . ?
C6 C7 1.504(4) . ?
C7 H7A 0.9800 . ?
C7 H7B 0.9800 . ?
C7 H7C 0.9800 . ?
C8 C9 1.494(4) . ?
C8 H8A 0.9800 . ?
C8 H8B 0.9800 . ?
C8 H8C 0.9800 . ?
C9 N4 1.270(4) . ?
C9 C10 1.494(4) . ?
C10 N5 1.340(4) . ?
C10 C11 1.410(4) . ?
C11 N6 1.339(3) . ?
C11 C12 1.502(4) . ?
C12 H12A 0.9800 . ?
C12 H12B 0.9800 . ?
C12 H12C 0.9800 . ?
C13 N6 1.341(4) . ?
C13 C14 1.374(4) . ?
C13 H13 0.9500 . ?
C14 N5 1.338(4) . ?
C14 H14 0.9500 . ?
N2 Ag1 2.334(2) 11_454 ?
N3 N4 1.394(3) . ?
N6 Ag1 2.243(2) 6_655 ?
C1S O1S 1.376(7) 14 ?
C1S O1S 1.376(7) . ?
C1S H1S1 0.9800 . ?
C1S H1S2 0.9800 . ?
C1S H1S3 0.9800 . ?
O1S O1S 1.471(11) 14 ?
O1S H1S 0.8399 . ?
B1 F2 1.368(5) . ?
B1 F4 1.380(4) . ?
B1 F1 1.391(5) . ?
B1 F3 1.402(5) . ?

loop_
_geom_torsion_atom_site_label_1
_geom_torsion_atom_site_label_2
_geom_torsion_atom_site_label_3
_geom_torsion_atom_site_label_4
_geom_torsion
_geom_torsion_site_symmetry_1
_geom_torsion_site_symmetry_2
_geom_torsion_site_symmetry_3
_geom_torsion_site_symmetry_4
_geom_torsion_publ_flag
N1 C1 C2 N2 -4.7(5) . . . . ?
N2 C3 C4 N1 -4.4(4) . . . . ?
C5 C3 C4 N1 172.0(3) . . . . ?
N2 C3 C4 C6 176.2(3) . . . . ?
C5 C3 C4 C6 -7.3(4) . . . . ?
N1 C4 C6 N3 -42.1(3) . . . . ?
C3 C4 C6 N3 137.3(3) . . . . ?
N1 C4 C6 C7 136.3(3) . . . . ?
C3 C4 C6 C7 -44.3(4) . . . . ?
N4 C9 C10 N5 153.8(3) . . . . ?
C8 C9 C10 N5 -23.5(4) . . . . ?
N4 C9 C10 C11 -25.5(4) . . . . ?
C8 C9 C10 C11 157.3(3) . . . . ?
N5 C10 C11 N6 -2.9(4) . . . . ?
C9 C10 C11 N6 176.2(2) . . . . ?
N5 C10 C11 C12 175.6(3) . . . . ?
C9 C10 C11 C12 -5.2(5) . . . . ?
N6 C13 C14 N5 -1.6(5) . . . . ?
C2 C1 N1 C4 2.1(4) . . . . ?
C2 C1 N1 Ag1 163.7(2) . . . . ?
C3 C4 N1 C1 2.3(4) . . . . ?
C6 C4 N1 C1 -178.3(3) . . . . ?
C3 C4 N1 Ag1 -160.2(2) . . . . ?
C6 C4 N1 Ag1 19.2(3) . . . . ?
N6 Ag1 N1 C1 128.7(2) 6_654 . . . ?
N2 Ag1 N1 C1 -38.4(2) 3 . . . ?
N3 Ag1 N1 C1 -161.6(2) . . . . ?
F1 Ag1 N1 C1 43.1(2) . . . . ?
N4 Ag1 N1 C1 -169.6(2) . . . . ?
F2 Ag1 N1 C1 61.0(2) . . . . ?
F3 Ag1 N1 C1 23.0(2) . . . . ?
N6 Ag1 N1 C4 -69.6(3) 6_654 . . . ?
N2 Ag1 N1 C4 123.22(19) 3 . . . ?
N3 Ag1 N1 C4 0.05(17) . . . . ?
F1 Ag1 N1 C4 -155.29(18) . . . . ?
N4 Ag1 N1 C4 -7.94(18) . . . . ?
F2 Ag1 N1 C4 -137.41(19) . . . . ?
F3 Ag1 N1 C4 -175.4(2) . . . . ?
C1 C2 N2 C3 2.5(4) . . . . ?
C1 C2 N2 Ag1 177.7(2) . . . 11_454 ?
C4 C3 N2 C2 1.9(4) . . . . ?
C5 C3 N2 C2 -174.8(3) . . . . ?
C4 C3 N2 Ag1 -173.32(19) . . . 11_454 ?
C5 C3 N2 Ag1 10.0(3) . . . 11_454 ?
C4 C6 N3 N4 175.5(2) . . . . ?
C7 C6 N3 N4 -2.8(4) . . . . ?
C4 C6 N3 Ag1 38.8(3) . . . . ?
C7 C6 N3 Ag1 -139.5(2) . . . . ?
N6 Ag1 N3 C6 129.36(19) 6_654 . . . ?
N1 Ag1 N3 C6 -21.38(18) . . . . ?
N2 Ag1 N3 C6 -106.29(19) 3 . . . ?
F1 Ag1 N3 C6 58.5(3) . . . . ?
N4 Ag1 N3 C6 135.6(3) . . . . ?
F2 Ag1 N3 C6 28.1(2) . . . . ?
F3 Ag1 N3 C6 -14.3(2) . . . . ?
N6 Ag1 N3 N4 -6.2(2) 6_654 . . . ?
N1 Ag1 N3 N4 -156.9(2) . . . . ?
N2 Ag1 N3 N4 118.1(2) 3 . . . ?
F1 Ag1 N3 N4 -77.1(3) . . . . ?
F2 Ag1 N3 N4 -107.5(2) . . . . ?
F3 Ag1 N3 N4 -149.83(17) . . . . ?
C8 C9 N4 N3 -2.9(4) . . . . ?
C10 C9 N4 N3 -180.0(2) . . . . ?
C8 C9 N4 Ag1 -49.1(4) . . . . ?
C10 C9 N4 Ag1 133.85(19) . . . . ?
C6 N3 N4 C9 105.1(3) . . . . ?
Ag1 N3 N4 C9 -122.7(2) . . . . ?
C6 N3 N4 Ag1 -132.1(3) . . . . ?
N6 Ag1 N4 C9 -102.4(2) 6_654 . . . ?
N1 Ag1 N4 C9 105.3(2) . . . . ?
N2 Ag1 N4 C9 7.0(3) 3 . . . ?
N3 Ag1 N4 C9 83.9(3) . . . . ?
F1 Ag1 N4 C9 -140.4(2) . . . . ?
F2 Ag1 N4 C9 170.6(2) . . . . ?
F3 Ag1 N4 C9 138.8(2) . . . . ?
N6 Ag1 N4 N3 173.7(2) 6_654 . . . ?
N1 Ag1 N4 N3 21.4(2) . . . . ?
N2 Ag1 N4 N3 -76.9(2) 3 . . . ?
F1 Ag1 N4 N3 135.70(19) . . . . ?
F2 Ag1 N4 N3 86.7(2) . . . . ?
F3 Ag1 N4 N3 54.9(3) . . . . ?
C13 C14 N5 C10 -0.7(5) . . . . ?
C11 C10 N5 C14 2.9(4) . . . . ?
C9 C10 N5 C14 -176.3(3) . . . . ?
C10 C11 N6 C13 0.5(4) . . . . ?
C12 C11 N6 C13 -178.1(3) . . . . ?
C10 C11 N6 Ag1 176.27(19) . . . 6_655 ?
C12 C11 N6 Ag1 -2.4(4) . . . 6_655 ?
C14 C13 N6 C11 1.7(4) . . . . ?
C14 C13 N6 Ag1 -174.4(2) . . . 6_655 ?
F2 B1 F1 Ag1 58.3(3) . . . . ?
F4 B1 F1 Ag1 179.5(2) . . . . ?
F3 B1 F1 Ag1 -63.5(3) . . . . ?
N6 Ag1 F1 B1 -148.6(2) 6_654 . . . ?
N1 Ag1 F1 B1 -0.8(2) . . . . ?
N2 Ag1 F1 B1 94.2(2) 3 . . . ?
N3 Ag1 F1 B1 -72.9(3) . . . . ?
N4 Ag1 F1 B1 -110.1(2) . . . . ?
F2 Ag1 F1 B1 -29.0(2) . . . . ?
F3 Ag1 F1 B1 32.0(2) . . . . ?
F4 B1 F2 Ag1 -171.1(3) . . . . ?
F1 B1 F2 Ag1 -50.5(3) . . . . ?
F3 B1 F2 Ag1 70.3(3) . . . . ?
N6 Ag1 F2 B1 87.0(2) 6_654 . . . ?
N1 Ag1 F2 B1 -121.7(2) . . . . ?
N2 Ag1 F2 B1 -27.5(2) 3 . . . ?
N3 Ag1 F2 B1 -170.1(2) . . . . ?
F1 Ag1 F2 B1 29.6(2) . . . . ?
N4 Ag1 F2 B1 165.10(19) . . . . ?
F3 Ag1 F2 B1 -34.56(19) . . . . ?
F2 B1 F3 Ag1 -68.7(3) . . . . ?
F4 B1 F3 Ag1 171.3(3) . . . . ?
F1 B1 F3 Ag1 53.5(3) . . . . ?
N6 Ag1 F3 B1 -32.7(2) 6_654 . . . ?
N1 Ag1 F3 B1 114.9(2) . . . . ?
N2 Ag1 F3 B1 -138.5(2) 3 . . . ?
N3 Ag1 F3 B1 108.0(2) . . . . ?
F1 Ag1 F3 B1 -31.96(19) . . . . ?
N4 Ag1 F3 B1 79.8(2) . . . . ?
F2 Ag1 F3 B1 33.86(19) . . . . ?
